data_4102364
loop_
_publ_author_name
'Jaeheung Cho'
'Jaeyoung Woo'
'Wonwoo Nam'

_publ_contact_author_address
; Department of Chemistry and Nano Science
  Ewha Womans University
  Seoul 120-750
  Korea
;
_publ_contact_author_email jaeheung@ewha.ac.kr
_publ_contact_author_name 'Dr. Jaeheung Cho'
_publ_section_title
;
 An "End-On" Chromium(III)-Superoxo Complex: Crystallographic and
 Spectroscopic Characterization and Reactivity in C-H Bond Activation of
 Hydrocarbons
;
_journal_name_full 'Journal of the American Chemical Society'
_journal_page_first 5958
_journal_page_last 5959
_journal_paper_doi 10.1021/ja1015926
_journal_volume 132
_journal_year 2010
_chemical_formula_sum 'C18 H38 Cl2 Cr N6'
_chemical_formula_weight 461.44
_space_group_IT_number 61
_symmetry_cell_setting orthorhombic
_symmetry_space_group_name_Hall '-P 2ac 2ab'
_symmetry_space_group_name_H-M 'P b c a'
_atom_sites_solution_hydrogens geom
_atom_sites_solution_primary direct
_atom_sites_solution_secondary difmap
_audit_creation_method 'manual editing of form.cif'
_cell_angle_alpha 90.00
_cell_angle_beta 90.00
_cell_angle_gamma 90.00
_cell_formula_units_Z 8
_cell_length_a 19.191(3)
_cell_length_b 8.4088(10)
_cell_length_c 29.802(4)
_cell_measurement_reflns_used 3088
_cell_measurement_temperature 170(2)
_cell_measurement_theta_max 21.93
_cell_measurement_theta_min 2.52
_cell_volume 4809.2(11)
_computing_cell_refinement 'Bruker SAINT'
_computing_data_collection 'Bruker APEX2'
_computing_data_reduction 'Bruker SAINT'
_computing_molecular_graphics 'Bruker SHELXTL'
_computing_publication_material 'Bruker SHELXTL'
_computing_structure_refinement 'SHELXL-97 (Sheldrick, 2008)'
_computing_structure_solution 'SHELXS-97 (Sheldrick, 2008)'
_diffrn_ambient_temperature 170(2)
_diffrn_measured_fraction_theta_full 0.999
_diffrn_measured_fraction_theta_max 0.999
_diffrn_measurement_device_type 'Bruker APEX-II CCD'
_diffrn_measurement_method '\f and \w scans'
_diffrn_radiation_monochromator graphite
_diffrn_radiation_source 'fine-focus sealed tube'
_diffrn_radiation_type MoK\a
_diffrn_radiation_wavelength 0.71073
_diffrn_reflns_av_R_equivalents 0.0738
_diffrn_reflns_av_sigmaI/netI 0.0751
_diffrn_reflns_limit_h_max 16
_diffrn_reflns_limit_h_min -23
_diffrn_reflns_limit_k_max 10
_diffrn_reflns_limit_k_min -10
_diffrn_reflns_limit_l_max 36
_diffrn_reflns_limit_l_min -36
_diffrn_reflns_number 20207
_diffrn_reflns_theta_full 26.00
_diffrn_reflns_theta_max 26.00
_diffrn_reflns_theta_min 1.73
_exptl_absorpt_coefficient_mu 0.713
_exptl_absorpt_correction_T_max 0.9321
_exptl_absorpt_correction_T_min 0.8146
_exptl_absorpt_correction_type none
_exptl_crystal_colour blue
_exptl_crystal_density_diffrn 1.275
_exptl_crystal_density_method 'not measured'
_exptl_crystal_description Needle
_exptl_crystal_F_000 1968
_exptl_crystal_size_max 0.30
_exptl_crystal_size_mid 0.10
_exptl_crystal_size_min 0.10
_refine_diff_density_max 0.845
_refine_diff_density_min -0.677
_refine_diff_density_rms 0.085
_refine_ls_extinction_method none
_refine_ls_goodness_of_fit_ref 1.182
_refine_ls_hydrogen_treatment constr
_refine_ls_matrix_type full
_refine_ls_number_parameters 250
_refine_ls_number_reflns 4722
_refine_ls_number_restraints 0
_refine_ls_restrained_S_all 1.182
_refine_ls_R_factor_all 0.1182
_refine_ls_R_factor_gt 0.0781
_refine_ls_shift/su_max 0.000
_refine_ls_shift/su_mean 0.000
_refine_ls_structure_factor_coef Fsqd
_refine_ls_weighting_details 'calc w=1/[\s^2^(Fo^2^)+(0.1000P)^2^+0.4605P] where P=(Fo^2^+2Fc^2^)/3'
_refine_ls_weighting_scheme calc
_refine_ls_wR_factor_gt 0.2209
_refine_ls_wR_factor_ref 0.2367
_reflns_number_gt 3152
_reflns_number_total 4722
_reflns_threshold_expression >2sigma(I)
_cod_data_source_file ja1015926_si_002.cif
_cod_data_source_block chem038
_cod_depositor_comments
;
The following automatic conversions were performed:

'_refine_ls_hydrogen_treatment' value 'Constr' changed to 'constr'
according to the built-in table from CIF Core dictionary named
'cif_core.dic' version 2.4.1 from 2010-06-29.

Automatic conversion script
Id: cif_fix_values 1715 2011-07-08 13:25:40Z adriana 
;
_cod_database_code 4102364

loop_
_symmetry_equiv_pos_as_xyz
'x, y, z'
'-x+1/2, -y, z+1/2'
'-x, y+1/2, -z+1/2'
'x+1/2, -y+1/2, -z'
'-x, -y, -z'
'x-1/2, y, -z-1/2'
'x, -y-1/2, z-1/2'
'-x-1/2, y-1/2, z'

loop_
_atom_site_label
_atom_site_type_symbol
_atom_site_fract_x
_atom_site_fract_y
_atom_site_fract_z
_atom_site_U_iso_or_equiv
_atom_site_adp_type
_atom_site_occupancy
_atom_site_symmetry_multiplicity
_atom_site_calc_flag
_atom_site_refinement_flags
Cr1 Cr 0.46052(4) 0.53615(10) 0.38162(2) 0.0327(3) Uani 1 1 d .
Cl2 Cl 0.37502(9) 0.19086(19) 0.29926(5) 0.0578(5) Uani 1 1 d .
N1 N 0.5409(3) 0.3547(6) 0.38116(15) 0.0462(12) Uani 1 1 d .
N2 N 0.5134(2) 0.6243(5) 0.32157(14) 0.0409(11) Uani 1 1 d .
N3 N 0.3662(2) 0.6667(5) 0.36513(15) 0.0409(11) Uani 1 1 d .
N4 N 0.3913(3) 0.4020(5) 0.42503(14) 0.0410(11) Uani 1 1 d .
N6 N 0.3048(5) 0.6351(13) -0.0006(3) 0.130(3) Uani 1 1 d .
N5 N 0.2855(5) 0.5690(11) 0.1622(3) 0.124(3) Uani 1 1 d .
C13 C 0.3668(4) 0.8422(6) 0.3708(2) 0.0536(16) Uani 1 1 d .
H13A H 0.3240 0.8859 0.3595 0.080 Uiso 1 1 calc R
H13B H 0.4054 0.8864 0.3544 0.080 Uiso 1 1 calc R
H13C H 0.3715 0.8679 0.4020 0.080 Uiso 1 1 calc R
C3 C 0.4687(3) 0.5921(8) 0.28217(19) 0.0500(16) Uani 1 1 d .
H3A H 0.4594 0.4788 0.2807 0.060 Uiso 1 1 calc R
H3B H 0.4940 0.6212 0.2552 0.060 Uiso 1 1 calc R
C6 C 0.3108(3) 0.6035(7) 0.3952(2) 0.0470(14) Uani 1 1 d .
H6A H 0.2657 0.6192 0.3812 0.056 Uiso 1 1 calc R
H6B H 0.3113 0.6623 0.4232 0.056 Uiso 1 1 calc R
C1 C 0.5649(4) 0.3586(8) 0.3337(2) 0.0578(17) Uani 1 1 d .
H1A H 0.5297 0.3107 0.3147 0.069 Uiso 1 1 calc R
H1B H 0.6072 0.2960 0.3308 0.069 Uiso 1 1 calc R
C4 C 0.4004(3) 0.6798(8) 0.28277(18) 0.0543(17) Uani 1 1 d .
H4A H 0.3792 0.6700 0.2534 0.065 Uiso 1 1 calc R
H4B H 0.4100 0.7917 0.2877 0.065 Uiso 1 1 calc R
C9 C 0.4767(4) 0.1724(7) 0.4330(2) 0.0632(19) Uani 1 1 d .
H9A H 0.4979 0.2365 0.4564 0.076 Uiso 1 1 calc R
H9B H 0.4771 0.0625 0.4430 0.076 Uiso 1 1 calc R
C7 C 0.3210(3) 0.4299(7) 0.4049(2) 0.0466(14) Uani 1 1 d .
H7A H 0.2852 0.3936 0.4254 0.056 Uiso 1 1 calc R
H7B H 0.3167 0.3695 0.3773 0.056 Uiso 1 1 calc R
C14 C 0.3940(3) 0.4640(8) 0.47160(17) 0.0529(16) Uani 1 1 d .
H14A H 0.3926 0.5781 0.4710 0.079 Uiso 1 1 calc R
H14B H 0.4363 0.4295 0.4858 0.079 Uiso 1 1 calc R
H14C H 0.3547 0.4246 0.4882 0.079 Uiso 1 1 calc R
C2 C 0.5790(3) 0.5260(9) 0.3179(2) 0.0602(17) Uani 1 1 d .
H2A H 0.5947 0.5241 0.2869 0.072 Uiso 1 1 calc R
H2B H 0.6155 0.5732 0.3360 0.072 Uiso 1 1 calc R
C8 C 0.4016(4) 0.2255(7) 0.4263(2) 0.0575(17) Uani 1 1 d .
H8A H 0.3846 0.1807 0.3984 0.069 Uiso 1 1 calc R
H8B H 0.3736 0.1822 0.4505 0.069 Uiso 1 1 calc R
C5 C 0.3482(3) 0.6261(7) 0.31731(18) 0.0465(15) Uani 1 1 d .
H5A H 0.3034 0.6736 0.3102 0.056 Uiso 1 1 calc R
H5B H 0.3429 0.5117 0.3150 0.056 Uiso 1 1 calc R
C12 C 0.5386(3) 0.7936(7) 0.3209(2) 0.0527(16) Uani 1 1 d .
H12A H 0.5654 0.8117 0.2942 0.079 Uiso 1 1 calc R
H12B H 0.5672 0.8129 0.3468 0.079 Uiso 1 1 calc R
H12C H 0.4993 0.8643 0.3213 0.079 Uiso 1 1 calc R
C11 C 0.6013(4) 0.3958(8) 0.4108(2) 0.0613(18) Uani 1 1 d .
H11A H 0.6400 0.3275 0.4039 0.092 Uiso 1 1 calc R
H11B H 0.5883 0.3817 0.4416 0.092 Uiso 1 1 calc R
H11C H 0.6145 0.5045 0.4058 0.092 Uiso 1 1 calc R
C10 C 0.5186(4) 0.1866(7) 0.3917(2) 0.0589(18) Uani 1 1 d .
H10A H 0.4916 0.1458 0.3667 0.071 Uiso 1 1 calc R
H10B H 0.5598 0.1207 0.3947 0.071 Uiso 1 1 calc R
C16 C 0.2697(4) 0.4980(11) 0.1936(3) 0.078(2) Uani 1 1 d .
C17 C 0.3149(5) 0.4068(12) 0.0560(3) 0.104(3) Uani 1 1 d .
H17A H 0.2937 0.4387 0.0838 0.156 Uiso 1 1 calc R
H17B H 0.3629 0.3798 0.0612 0.156 Uiso 1 1 calc R
H17C H 0.2908 0.3160 0.0442 0.156 Uiso 1 1 calc R
C15 C 0.2463(4) 0.4150(9) 0.2323(2) 0.0662(19) Uani 1 1 d .
H15A H 0.2217 0.4869 0.2517 0.099 Uiso 1 1 calc R
H15B H 0.2857 0.3716 0.2480 0.099 Uiso 1 1 calc R
H15C H 0.2157 0.3303 0.2234 0.099 Uiso 1 1 calc R
C18 C 0.3110(4) 0.5391(13) 0.0235(3) 0.082(3) Uani 1 1 d .
Cl1 Cl 0.51147(9) 0.73381(17) 0.43481(5) 0.0523(4) Uani 1 1 d .

loop_
_atom_site_aniso_label
_atom_site_aniso_U_11
_atom_site_aniso_U_22
_atom_site_aniso_U_33
_atom_site_aniso_U_23
_atom_site_aniso_U_13
_atom_site_aniso_U_12
Cr1 0.0367(5) 0.0242(4) 0.0373(4) -0.0012(3) -0.0023(4) 0.0012(4)
Cl2 0.0732(12) 0.0461(9) 0.0542(8) -0.0005(7) -0.0031(8) 0.0023(8)
N1 0.049(3) 0.035(3) 0.054(3) -0.010(2) -0.011(2) 0.011(2)
N2 0.039(3) 0.040(3) 0.044(2) 0.004(2) 0.004(2) -0.001(2)
N3 0.039(3) 0.032(2) 0.051(2) 0.002(2) -0.002(2) 0.001(2)
N4 0.049(3) 0.032(2) 0.043(2) 0.0019(18) 0.002(2) -0.003(2)
N6 0.134(9) 0.143(9) 0.114(7) 0.000(6) -0.020(6) 0.003(7)
N5 0.151(9) 0.121(7) 0.102(6) -0.018(5) 0.031(6) -0.052(7)
C13 0.059(4) 0.023(3) 0.079(4) 0.004(3) 0.000(3) 0.004(3)
C3 0.055(4) 0.054(4) 0.041(3) 0.001(3) -0.002(3) -0.007(3)
C6 0.035(3) 0.042(3) 0.064(4) -0.005(3) 0.007(3) -0.002(3)
C1 0.062(4) 0.056(4) 0.055(3) -0.013(3) 0.003(3) 0.020(4)
C4 0.067(5) 0.053(4) 0.043(3) 0.003(3) -0.014(3) -0.001(3)
C9 0.095(6) 0.024(3) 0.071(4) 0.013(3) -0.002(4) 0.010(3)
C7 0.045(4) 0.039(3) 0.056(3) 0.002(3) 0.002(3) -0.006(3)
C14 0.069(5) 0.052(4) 0.037(3) 0.005(3) 0.004(3) -0.001(3)
C2 0.043(4) 0.073(5) 0.064(4) -0.002(3) 0.008(3) 0.004(4)
C8 0.083(5) 0.030(3) 0.060(4) 0.006(3) 0.000(3) -0.013(3)
C5 0.040(4) 0.046(4) 0.054(3) 0.004(3) -0.020(3) -0.002(3)
C12 0.054(4) 0.041(4) 0.062(4) 0.007(3) 0.002(3) -0.014(3)
C11 0.056(4) 0.050(4) 0.078(4) -0.009(3) -0.019(4) 0.015(3)
C10 0.079(5) 0.034(3) 0.063(4) -0.010(3) -0.010(3) 0.019(3)
C16 0.068(6) 0.074(5) 0.091(6) -0.026(5) 0.004(5) -0.016(4)
C17 0.095(7) 0.105(8) 0.112(7) -0.020(6) -0.022(6) 0.023(6)
C15 0.057(5) 0.067(5) 0.075(4) 0.001(4) -0.014(4) -0.007(4)
C18 0.059(5) 0.109(8) 0.079(6) -0.011(5) -0.014(4) 0.013(5)
Cl1 0.0658(10) 0.0339(8) 0.0571(8) -0.0082(6) -0.0164(7) -0.0040(7)

loop_
_atom_type_symbol
_atom_type_description
_atom_type_scat_dispersion_real
_atom_type_scat_dispersion_imag
_atom_type_scat_source
C C 0.0033 0.0016 'International Tables Vol C Tables 4.2.6.8 and 6.1.1.4'
H H 0.0000 0.0000 'International Tables Vol C Tables 4.2.6.8 and 6.1.1.4'
N N 0.0061 0.0033 'International Tables Vol C Tables 4.2.6.8 and 6.1.1.4'
Cl Cl 0.1484 0.1585 'International Tables Vol C Tables 4.2.6.8 and 6.1.1.4'
Cr Cr 0.3209 0.6236 'International Tables Vol C Tables 4.2.6.8 and 6.1.1.4'

loop_
_geom_angle_atom_site_label_1
_geom_angle_atom_site_label_2
_geom_angle_atom_site_label_3
_geom_angle
N1 Cr1 N4 94.19(19)
N1 Cr1 N3 161.09(17)
N4 Cr1 N3 83.57(17)
N1 Cr1 N2 84.47(18)
N4 Cr1 N2 161.44(17)
N3 Cr1 N2 91.71(17)
N1 Cr1 Cl1 101.16(13)
N4 Cr1 Cl1 101.96(12)
N3 Cr1 Cl1 97.66(13)
N2 Cr1 Cl1 96.45(13)
C1 N1 C11 108.4(5)
C1 N1 C10 107.8(4)
C11 N1 C10 108.2(5)
C1 N1 Cr1 102.2(3)
C11 N1 Cr1 112.6(3)
C10 N1 Cr1 117.1(4)
C3 N2 C12 110.5(4)
C3 N2 C2 108.9(5)
C12 N2 C2 104.4(5)
C3 N2 Cr1 108.6(4)
C12 N2 Cr1 118.8(3)
C2 N2 Cr1 105.1(3)
C13 N3 C6 107.0(4)
C13 N3 C5 109.5(4)
C6 N3 C5 109.0(4)
C13 N3 Cr1 118.0(4)
C6 N3 Cr1 106.1(3)
C5 N3 Cr1 106.9(3)
C14 N4 C7 110.6(5)
C14 N4 C8 108.7(4)
C7 N4 C8 106.6(4)
C14 N4 Cr1 110.7(3)
C7 N4 Cr1 103.4(3)
C8 N4 Cr1 116.7(4)
N3 C13 H13A 109.5
N3 C13 H13B 109.5
H13A C13 H13B 109.5
N3 C13 H13C 109.5
H13A C13 H13C 109.5
H13B C13 H13C 109.5
N2 C3 C4 113.9(5)
N2 C3 H3A 108.8
C4 C3 H3A 108.8
N2 C3 H3B 108.8
C4 C3 H3B 108.8
H3A C3 H3B 107.7
N3 C6 C7 111.7(5)
N3 C6 H6A 109.3
C7 C6 H6A 109.3
N3 C6 H6B 109.3
C7 C6 H6B 109.3
H6A C6 H6B 107.9
N1 C1 C2 111.9(5)
N1 C1 H1A 109.2
C2 C1 H1A 109.2
N1 C1 H1B 109.2
C2 C1 H1B 109.2
H1A C1 H1B 107.9
C3 C4 C5 116.2(5)
C3 C4 H4A 108.2
C5 C4 H4A 108.2
C3 C4 H4B 108.2
C5 C4 H4B 108.2
H4A C4 H4B 107.4
C10 C9 C8 112.5(5)
C10 C9 H9A 109.1
C8 C9 H9A 109.1
C10 C9 H9B 109.1
C8 C9 H9B 109.1
H9A C9 H9B 107.8
N4 C7 C6 110.3(5)
N4 C7 H7A 109.6
C6 C7 H7A 109.6
N4 C7 H7B 109.6
C6 C7 H7B 109.6
H7A C7 H7B 108.1
N4 C14 H14A 109.5
N4 C14 H14B 109.5
H14A C14 H14B 109.5
N4 C14 H14C 109.5
H14A C14 H14C 109.5
H14B C14 H14C 109.5
C1 C2 N2 109.8(5)
C1 C2 H2A 109.7
N2 C2 H2A 109.7
C1 C2 H2B 109.7
N2 C2 H2B 109.7
H2A C2 H2B 108.2
N4 C8 C9 114.8(5)
N4 C8 H8A 108.6
C9 C8 H8A 108.6
N4 C8 H8B 108.6
C9 C8 H8B 108.6
H8A C8 H8B 107.5
N3 C5 C4 115.2(5)
N3 C5 H5A 108.5
C4 C5 H5A 108.5
N3 C5 H5B 108.5
C4 C5 H5B 108.5
H5A C5 H5B 107.5
N2 C12 H12A 109.5
N2 C12 H12B 109.5
H12A C12 H12B 109.5
N2 C12 H12C 109.5
H12A C12 H12C 109.5
H12B C12 H12C 109.5
N1 C11 H11A 109.5
N1 C11 H11B 109.5
H11A C11 H11B 109.5
N1 C11 H11C 109.5
H11A C11 H11C 109.5
H11B C11 H11C 109.5
C9 C10 N1 113.8(5)
C9 C10 H10A 108.8
N1 C10 H10A 108.8
C9 C10 H10B 108.8
N1 C10 H10B 108.8
H10A C10 H10B 107.7
N5 C16 C15 176.6(11)
C18 C17 H17A 109.5
C18 C17 H17B 109.5
H17A C17 H17B 109.5
C18 C17 H17C 109.5
H17A C17 H17C 109.5
H17B C17 H17C 109.5
C16 C15 H15A 109.5
C16 C15 H15B 109.5
H15A C15 H15B 109.5
C16 C15 H15C 109.5
H15A C15 H15C 109.5
H15B C15 H15C 109.5
N6 C18 C17 176.7(11)

loop_
_geom_bond_atom_site_label_1
_geom_bond_atom_site_label_2
_geom_bond_distance
Cr1 N1 2.170(5)
Cr1 N4 2.170(4)
Cr1 N3 2.173(5)
Cr1 N2 2.186(4)
Cr1 Cl1 2.4962(15)
N1 C1 1.489(7)
N1 C11 1.497(8)
N1 C10 1.510(8)
N2 C3 1.478(7)
N2 C12 1.504(7)
N2 C2 1.511(8)
N3 C13 1.485(7)
N3 C6 1.488(7)
N3 C5 1.506(7)
N4 C14 1.484(7)
N4 C7 1.497(8)
N4 C8 1.497(7)
N6 C18 1.087(12)
N5 C16 1.152(11)
C13 H13A 0.9600
C13 H13B 0.9600
C13 H13C 0.9600
C3 C4 1.504(9)
C3 H3A 0.9700
C3 H3B 0.9700
C6 C7 1.501(8)
C6 H6A 0.9700
C6 H6B 0.9700
C1 C2 1.508(9)
C1 H1A 0.9700
C1 H1B 0.9700
C4 C5 1.506(8)
C4 H4A 0.9700
C4 H4B 0.9700
C9 C10 1.475(9)
C9 C8 1.522(10)
C9 H9A 0.9700
C9 H9B 0.9700
C7 H7A 0.9700
C7 H7B 0.9700
C14 H14A 0.9600
C14 H14B 0.9600
C14 H14C 0.9600
C2 H2A 0.9700
C2 H2B 0.9700
C8 H8A 0.9700
C8 H8B 0.9700
C5 H5A 0.9700
C5 H5B 0.9700
C12 H12A 0.9600
C12 H12B 0.9600
C12 H12C 0.9600
C11 H11A 0.9600
C11 H11B 0.9600
C11 H11C 0.9600
C10 H10A 0.9700
C10 H10B 0.9700
C16 C15 1.421(11)
C17 C18 1.478(13)
C17 H17A 0.9600
C17 H17B 0.9600
C17 H17C 0.9600
C15 H15A 0.9600
C15 H15B 0.9600
C15 H15C 0.9600
